data_7238956
loop_
_publ_author_name
'Liu, Jia-Yan'
'Li, Qiu-Yun'
'Jiang, Bo'
'Tu, Shu-Jiang'

_publ_section_title
;
 Three-component domino reactions providing rapid and efficient routes to
 fully substituted pyrroles
;
_journal_issue 15
_journal_name_full 'RSC Advances'
_journal_page_first 5056
_journal_paper_doi 10.1039/c3ra40252e
_journal_volume 3
_journal_year 2013
_chemical_formula_sum 'C28 H24 N2 O'
_chemical_formula_weight 404.49
_space_group_IT_number 14
_space_group_name_Hall '-P 2yn'
_space_group_name_H-M_alt 'P 1 21/n 1'
_symmetry_cell_setting monoclinic
_symmetry_space_group_name_H-M 'P 1 21/n 1'
_atom_sites_solution_hydrogens geom
_atom_sites_solution_primary direct
_atom_sites_solution_secondary difmap
_audit_creation_method SHELXL-97
_cell_angle_alpha 90.00
_cell_angle_beta 93.6200(10)
_cell_angle_gamma 90.00
_cell_formula_units_Z 4
_cell_length_a 8.0693(8)
_cell_length_b 14.7370(13)
_cell_length_c 18.6512(18)
_cell_measurement_reflns_used 2921
_cell_measurement_temperature 298(2)
_cell_measurement_theta_max 23.384
_cell_measurement_theta_min 2.589
_cell_volume 2213.5(4)
_computing_cell_refinement 'Bruker SMART'
_computing_data_collection 'Bruker SMART'
_computing_data_reduction 'Bruker SAINT'
_computing_molecular_graphics 'Bruker SHELXTL'
_computing_publication_material 'Bruker SHELXTL'
_computing_structure_refinement 'SHELXL-97 (Sheldrick, 1997)'
_computing_structure_solution 'SHELXS-97 (Sheldrick, 1990)'
_diffrn_ambient_temperature 298(2)
_diffrn_measured_fraction_theta_full 0.998
_diffrn_measured_fraction_theta_max 0.998
_diffrn_measurement_device_type 'CCD area detector'
_diffrn_measurement_method 'phi and omega scans'
_diffrn_radiation_monochromator graphite
_diffrn_radiation_source 'fine-focus sealed tube'
_diffrn_radiation_type MoK\a
_diffrn_radiation_wavelength 0.71073
_diffrn_reflns_av_R_equivalents 0.0418
_diffrn_reflns_av_sigmaI/netI 0.0483
_diffrn_reflns_limit_h_max 9
_diffrn_reflns_limit_h_min -9
_diffrn_reflns_limit_k_max 15
_diffrn_reflns_limit_k_min -17
_diffrn_reflns_limit_l_max 22
_diffrn_reflns_limit_l_min -15
_diffrn_reflns_number 10918
_diffrn_reflns_theta_full 25.02
_diffrn_reflns_theta_max 25.02
_diffrn_reflns_theta_min 2.69
_exptl_absorpt_coefficient_mu 0.074
_exptl_absorpt_correction_T_max 0.9711
_exptl_absorpt_correction_T_min 0.9640
_exptl_absorpt_correction_type multi-scan
_exptl_absorpt_process_details sadabs
_exptl_crystal_colour yellow
_exptl_crystal_density_diffrn 1.214
_exptl_crystal_density_meas 0
_exptl_crystal_density_method 'not measured'
_exptl_crystal_description block
_exptl_crystal_F_000 856
_exptl_crystal_size_max 0.50
_exptl_crystal_size_mid 0.48
_exptl_crystal_size_min 0.40
_refine_diff_density_max 0.191
_refine_diff_density_min -0.228
_refine_diff_density_rms 0.047
_refine_ls_extinction_method none
_refine_ls_goodness_of_fit_ref 1.079
_refine_ls_hydrogen_treatment constr
_refine_ls_matrix_type full
_refine_ls_number_parameters 283
_refine_ls_number_reflns 3908
_refine_ls_number_restraints 0
_refine_ls_restrained_S_all 1.079
_refine_ls_R_factor_all 0.0883
_refine_ls_R_factor_gt 0.0491
_refine_ls_shift/su_max 0.000
_refine_ls_shift/su_mean 0.000
_refine_ls_structure_factor_coef Fsqd
_refine_ls_weighting_details 'calc w=1/[\s^2^(Fo^2^)+(0.0577P)^2^+0.7176P] where P=(Fo^2^+2Fc^2^)/3'
_refine_ls_weighting_scheme calc
_refine_ls_wR_factor_gt 0.1154
_refine_ls_wR_factor_ref 0.1461
_reflns_number_gt 2523
_reflns_number_total 3908
_reflns_threshold_expression >2sigma(I)
_cod_data_source_file c3ra40252e.txt
_cod_data_source_block 110520d
_cod_depositor_comments
;
The following automatic conversions were performed:

data item '_symmetry_cell_setting' value 'Monoclinic' was changed to
'monoclinic' in accordance with the
/home/saulius/struct/COD-crude-data/automatic-downloads/DataCite-retrospective/RSC/depositions/lib/dictionaries/cif_core.dic
dictionary named 'cif_core.dic' version 2.4.2 last updated on
2011-04-26.

Automatic conversion script
Id: cif_fix_values 6909 2019-04-08 15:41:33Z antanas 
;
_cod_original_sg_symbol_H-M P2(1)/n
_cod_database_code 7238956

loop_
_symmetry_equiv_pos_as_xyz
'x, y, z'
'-x+1/2, y+1/2, -z+1/2'
'-x, -y, -z'
'x-1/2, -y-1/2, z-1/2'

loop_
_atom_site_label
_atom_site_type_symbol
_atom_site_fract_x
_atom_site_fract_y
_atom_site_fract_z
_atom_site_U_iso_or_equiv
_atom_site_adp_type
_atom_site_occupancy
_atom_site_symmetry_multiplicity
_atom_site_calc_flag
_atom_site_refinement_flags
N1 N 0.3134(2) 0.62912(12) 0.60564(10) 0.0369(5) Uani 1 1 d .
N2 N 0.8343(3) 0.69783(14) 0.82263(11) 0.0503(6) Uani 1 1 d .
H2 H 0.9070 0.7366 0.8389 0.060 Uiso 1 1 calc R
O1 O 0.5407(2) 0.37301(11) 0.62207(10) 0.0530(5) Uani 1 1 d .
C1 C 0.4110(3) 0.67057(15) 0.66045(12) 0.0370(5) Uani 1 1 d .
C2 C 0.5298(3) 0.61017(14) 0.68507(12) 0.0366(5) Uani 1 1 d .
C3 C 0.5026(3) 0.52771(14) 0.64397(12) 0.0349(5) Uani 1 1 d .
C4 C 0.3665(3) 0.54219(15) 0.59609(12) 0.0373(5) Uani 1 1 d .
C5 C 0.2834(3) 0.48213(16) 0.54064(14) 0.0497(7) Uani 1 1 d .
H5A H 0.1970 0.4483 0.5616 0.074 Uiso 1 1 calc R
H5B H 0.3633 0.4410 0.5228 0.074 Uiso 1 1 calc R
H5C H 0.2362 0.5184 0.5018 0.074 Uiso 1 1 calc R
C6 C 0.1681(3) 0.66822(14) 0.56907(12) 0.0364(5) Uani 1 1 d .
C7 C 0.0217(3) 0.67110(18) 0.60272(14) 0.0528(7) Uani 1 1 d .
H7 H 0.0167 0.6487 0.6491 0.063 Uiso 1 1 calc R
C8 C -0.1178(3) 0.7075(2) 0.56707(16) 0.0598(8) Uani 1 1 d .
H8 H -0.2169 0.7089 0.5900 0.072 Uiso 1 1 calc R
C9 C -0.1146(3) 0.74165(16) 0.49859(15) 0.0487(7) Uani 1 1 d .
C10 C 0.0330(3) 0.73746(18) 0.46574(15) 0.0553(7) Uani 1 1 d .
H10 H 0.0381 0.7594 0.4192 0.066 Uiso 1 1 calc R
C11 C 0.1744(3) 0.70114(17) 0.50083(13) 0.0483(6) Uani 1 1 d .
H11 H 0.2734 0.6992 0.4779 0.058 Uiso 1 1 calc R
C12 C -0.2676(4) 0.7820(2) 0.46030(18) 0.0750(9) Uani 1 1 d .
H12A H -0.3382 0.8067 0.4950 0.113 Uiso 1 1 calc R
H12B H -0.3264 0.7356 0.4329 0.113 Uiso 1 1 calc R
H12C H -0.2355 0.8293 0.4286 0.113 Uiso 1 1 calc R
C13 C 0.3797(3) 0.76424(15) 0.68447(13) 0.0393(6) Uani 1 1 d .
C14 C 0.4183(4) 0.83837(18) 0.64401(16) 0.0643(8) Uani 1 1 d .
H14 H 0.4608 0.8299 0.5993 0.077 Uiso 1 1 calc R
C15 C 0.3945(5) 0.9256(2) 0.6690(2) 0.0776(10) Uani 1 1 d .
H15 H 0.4227 0.9751 0.6414 0.093 Uiso 1 1 calc R
C16 C 0.3302(4) 0.9390(2) 0.7337(2) 0.0696(9) Uani 1 1 d .
H16 H 0.3130 0.9976 0.7502 0.084 Uiso 1 1 calc R
C17 C 0.2914(4) 0.8670(2) 0.77387(19) 0.0749(9) Uani 1 1 d .
H17 H 0.2477 0.8760 0.8183 0.090 Uiso 1 1 calc R
C18 C 0.3158(4) 0.78021(19) 0.74964(15) 0.0605(8) Uani 1 1 d .
H18 H 0.2884 0.7313 0.7781 0.073 Uiso 1 1 calc R
C19 C 0.7518(3) 0.70026(16) 0.75656(13) 0.0455(6) Uani 1 1 d .
H19 H 0.7642 0.7457 0.7227 0.055 Uiso 1 1 calc R
C20 C 0.6488(3) 0.62763(14) 0.74661(12) 0.0375(6) Uani 1 1 d .
C21 C 0.6656(3) 0.57752(15) 0.81265(12) 0.0389(6) Uani 1 1 d .
C22 C 0.7818(3) 0.62308(15) 0.85867(13) 0.0415(6) Uani 1 1 d .
C23 C 0.8238(4) 0.59380(19) 0.92797(15) 0.0581(7) Uani 1 1 d .
H23 H 0.9029 0.6243 0.9573 0.070 Uiso 1 1 calc R
C24 C 0.7450(4) 0.5185(2) 0.95167(17) 0.0756(9) Uani 1 1 d .
H24 H 0.7689 0.4981 0.9984 0.091 Uiso 1 1 calc R
C25 C 0.6299(4) 0.4718(2) 0.90705(17) 0.0762(10) Uani 1 1 d .
H25 H 0.5791 0.4203 0.9244 0.091 Uiso 1 1 calc R
C26 C 0.5891(4) 0.49983(18) 0.83804(15) 0.0587(8) Uani 1 1 d .
H26 H 0.5121 0.4678 0.8087 0.070 Uiso 1 1 calc R
C27 C 0.6005(3) 0.44475(16) 0.64580(12) 0.0404(6) Uani 1 1 d .
C28 C 0.7780(3) 0.44652(18) 0.67364(16) 0.0602(8) Uani 1 1 d .
H28A H 0.7839 0.4435 0.7252 0.090 Uiso 1 1 calc R
H28B H 0.8290 0.5017 0.6587 0.090 Uiso 1 1 calc R
H28C H 0.8353 0.3955 0.6549 0.090 Uiso 1 1 calc R

loop_
_atom_site_aniso_label
_atom_site_aniso_U_11
_atom_site_aniso_U_22
_atom_site_aniso_U_33
_atom_site_aniso_U_23
_atom_site_aniso_U_13
_atom_site_aniso_U_12
N1 0.0427(11) 0.0317(11) 0.0356(11) -0.0005(8) -0.0027(9) 0.0050(8)
N2 0.0571(13) 0.0405(12) 0.0515(14) -0.0044(10) -0.0109(11) -0.0137(10)
O1 0.0595(11) 0.0305(9) 0.0676(12) -0.0061(8) -0.0080(9) 0.0060(8)
C1 0.0447(13) 0.0326(13) 0.0336(13) -0.0010(10) 0.0013(10) 0.0012(10)
C2 0.0415(13) 0.0307(12) 0.0371(13) -0.0008(10) -0.0005(10) -0.0001(10)
C3 0.0419(13) 0.0304(12) 0.0323(13) 0.0012(10) 0.0012(10) 0.0006(10)
C4 0.0435(13) 0.0323(13) 0.0358(13) -0.0010(10) 0.0006(10) -0.0001(10)
C5 0.0609(16) 0.0375(14) 0.0489(16) -0.0053(12) -0.0104(13) 0.0028(12)
C6 0.0400(13) 0.0318(12) 0.0369(13) -0.0012(10) -0.0014(10) 0.0014(10)
C7 0.0527(16) 0.0646(18) 0.0417(15) 0.0025(13) 0.0077(13) 0.0053(13)
C8 0.0434(15) 0.079(2) 0.0570(18) -0.0073(16) 0.0047(13) 0.0119(14)
C9 0.0496(16) 0.0391(14) 0.0554(17) -0.0119(12) -0.0113(13) 0.0088(11)
C10 0.0608(17) 0.0571(17) 0.0468(16) 0.0130(13) -0.0071(13) 0.0013(13)
C11 0.0412(14) 0.0575(16) 0.0464(15) 0.0092(13) 0.0039(11) 0.0034(12)
C12 0.0651(19) 0.069(2) 0.088(2) -0.0156(18) -0.0259(17) 0.0205(16)
C13 0.0430(13) 0.0340(13) 0.0401(14) -0.0036(11) -0.0026(11) 0.0050(10)
C14 0.100(2) 0.0401(16) 0.0544(18) 0.0007(13) 0.0137(16) 0.0015(15)
C15 0.107(3) 0.0361(17) 0.088(3) 0.0076(16) -0.005(2) 0.0025(16)
C16 0.0632(19) 0.0468(18) 0.096(3) -0.0285(18) -0.0175(18) 0.0139(14)
C17 0.081(2) 0.066(2) 0.080(2) -0.0279(19) 0.0196(18) 0.0094(17)
C18 0.077(2) 0.0484(17) 0.0580(18) -0.0062(14) 0.0213(15) 0.0017(14)
C19 0.0564(15) 0.0361(14) 0.0434(15) 0.0021(11) -0.0009(12) -0.0055(12)
C20 0.0422(13) 0.0305(12) 0.0393(14) -0.0024(10) -0.0019(10) 0.0030(10)
C21 0.0433(14) 0.0315(13) 0.0410(14) 0.0001(10) -0.0046(11) 0.0019(10)
C22 0.0466(14) 0.0343(13) 0.0425(15) -0.0034(11) -0.0071(11) 0.0014(11)
C23 0.0687(18) 0.0524(17) 0.0504(17) -0.0044(14) -0.0173(14) -0.0001(14)
C24 0.106(3) 0.068(2) 0.0502(19) 0.0155(16) -0.0185(18) -0.0088(19)
C25 0.101(3) 0.061(2) 0.064(2) 0.0247(16) -0.0128(18) -0.0227(18)
C26 0.0688(19) 0.0457(16) 0.0595(19) 0.0068(13) -0.0125(15) -0.0147(13)
C27 0.0474(14) 0.0360(14) 0.0378(14) -0.0001(11) 0.0018(11) 0.0039(11)
C28 0.0527(17) 0.0526(17) 0.074(2) -0.0117(14) -0.0073(14) 0.0124(13)

loop_
_atom_type_symbol
_atom_type_description
_atom_type_scat_dispersion_real
_atom_type_scat_dispersion_imag
_atom_type_scat_source
C C 0.0033 0.0016 'International Tables Vol C Tables 4.2.6.8 and 6.1.1.4'
H H 0.0000 0.0000 'International Tables Vol C Tables 4.2.6.8 and 6.1.1.4'
N N 0.0061 0.0033 'International Tables Vol C Tables 4.2.6.8 and 6.1.1.4'
O O 0.0106 0.0060 'International Tables Vol C Tables 4.2.6.8 and 6.1.1.4'

loop_
_geom_angle_atom_site_label_1
_geom_angle_atom_site_label_2
_geom_angle_atom_site_label_3
_geom_angle
C4 N1 C1 109.85(18)
C4 N1 C6 124.52(18)
C1 N1 C6 125.37(18)
C19 N2 C22 108.4(2)
C19 N2 H2 125.8
C22 N2 H2 125.8
C2 C1 N1 108.27(19)
C2 C1 C13 129.5(2)
N1 C1 C13 122.19(19)
C1 C2 C3 106.8(2)
C1 C2 C20 123.9(2)
C3 C2 C20 129.1(2)
C4 C3 C2 107.43(19)
C4 C3 C27 123.4(2)
C2 C3 C27 129.0(2)
N1 C4 C3 107.60(19)
N1 C4 C5 121.1(2)
C3 C4 C5 131.3(2)
C4 C5 H5A 109.5
C4 C5 H5B 109.5
H5A C5 H5B 109.5
C4 C5 H5C 109.5
H5A C5 H5C 109.5
H5B C5 H5C 109.5
C11 C6 C7 119.9(2)
C11 C6 N1 120.5(2)
C7 C6 N1 119.6(2)
C6 C7 C8 119.4(2)
C6 C7 H7 120.3
C8 C7 H7 120.3
C9 C8 C7 121.8(2)
C9 C8 H8 119.1
C7 C8 H8 119.1
C10 C9 C8 117.8(2)
C10 C9 C12 120.8(3)
C8 C9 C12 121.4(3)
C9 C10 C11 121.1(2)
C9 C10 H10 119.4
C11 C10 H10 119.4
C6 C11 C10 120.0(2)
C6 C11 H11 120.0
C10 C11 H11 120.0
C9 C12 H12A 109.5
C9 C12 H12B 109.5
H12A C12 H12B 109.5
C9 C12 H12C 109.5
H12A C12 H12C 109.5
H12B C12 H12C 109.5
C18 C13 C14 117.5(2)
C18 C13 C1 120.7(2)
C14 C13 C1 121.8(2)
C13 C14 C15 120.8(3)
C13 C14 H14 119.6
C15 C14 H14 119.6
C16 C15 C14 120.2(3)
C16 C15 H15 119.9
C14 C15 H15 119.9
C17 C16 C15 119.7(3)
C17 C16 H16 120.2
C15 C16 H16 120.2
C16 C17 C18 120.4(3)
C16 C17 H17 119.8
C18 C17 H17 119.8
C13 C18 C17 121.4(3)
C13 C18 H18 119.3
C17 C18 H18 119.3
C20 C19 N2 111.2(2)
C20 C19 H19 124.4
N2 C19 H19 124.4
C19 C20 C21 105.3(2)
C19 C20 C2 127.4(2)
C21 C20 C2 126.9(2)
C26 C21 C22 118.5(2)
C26 C21 C20 133.8(2)
C22 C21 C20 107.6(2)
N2 C22 C23 130.0(2)
N2 C22 C21 107.5(2)
C23 C22 C21 122.5(2)
C24 C23 C22 117.6(3)
C24 C23 H23 121.2
C22 C23 H23 121.2
C23 C24 C25 121.0(3)
C23 C24 H24 119.5
C25 C24 H24 119.5
C26 C25 C24 121.7(3)
C26 C25 H25 119.2
C24 C25 H25 119.2
C25 C26 C21 118.7(3)
C25 C26 H26 120.7
C21 C26 H26 120.7
O1 C27 C3 120.8(2)
O1 C27 C28 119.0(2)
C3 C27 C28 120.1(2)
C27 C28 H28A 109.5
C27 C28 H28B 109.5
H28A C28 H28B 109.5
C27 C28 H28C 109.5
H28A C28 H28C 109.5
H28B C28 H28C 109.5

loop_
_geom_bond_atom_site_label_1
_geom_bond_atom_site_label_2
_geom_bond_distance
N1 C4 1.366(3)
N1 C1 1.392(3)
N1 C6 1.439(3)
N2 C19 1.364(3)
N2 C22 1.372(3)
N2 H2 0.8600
O1 C27 1.233(3)
C1 C2 1.366(3)
C1 C13 1.478(3)
C2 C3 1.446(3)
C2 C20 1.472(3)
C3 C4 1.387(3)
C3 C27 1.455(3)
C4 C5 1.488(3)
C5 H5A 0.9600
C5 H5B 0.9600
C5 H5C 0.9600
C6 C11 1.366(3)
C6 C7 1.373(3)
C7 C8 1.379(3)
C7 H7 0.9300
C8 C9 1.375(4)
C8 H8 0.9300
C9 C10 1.374(4)
C9 C12 1.509(3)
C10 C11 1.386(3)
C10 H10 0.9300
C11 H11 0.9300
C12 H12A 0.9600
C12 H12B 0.9600
C12 H12C 0.9600
C13 C18 1.371(3)
C13 C14 1.374(3)
C14 C15 1.384(4)
C14 H14 0.9300
C15 C16 1.357(4)
C15 H15 0.9300
C16 C17 1.347(4)
C16 H16 0.9300
C17 C18 1.374(4)
C17 H17 0.9300
C18 H18 0.9300
C19 C20 1.361(3)
C19 H19 0.9300
C20 C21 1.435(3)
C21 C26 1.397(3)
C21 C22 1.402(3)
C22 C23 1.384(3)
C23 C24 1.366(4)
C23 H23 0.9300
C24 C25 1.390(4)
C24 H24 0.9300
C25 C26 1.372(4)
C25 H25 0.9300
C26 H26 0.9300
C27 C28 1.492(3)
C28 H28A 0.9600
C28 H28B 0.9600
C28 H28C 0.9600

loop_
_geom_torsion_atom_site_label_1
_geom_torsion_atom_site_label_2
_geom_torsion_atom_site_label_3
_geom_torsion_atom_site_label_4
_geom_torsion
C4 N1 C1 C2 1.3(2)
C6 N1 C1 C2 175.6(2)
C4 N1 C1 C13 -178.1(2)
C6 N1 C1 C13 -3.7(3)
N1 C1 C2 C3 -0.6(2)
C13 C1 C2 C3 178.7(2)
N1 C1 C2 C20 -175.46(19)
C13 C1 C2 C20 3.9(4)
C1 C2 C3 C4 -0.3(2)
C20 C2 C3 C4 174.2(2)
C1 C2 C3 C27 175.7(2)
C20 C2 C3 C27 -9.8(4)
C1 N1 C4 C3 -1.4(2)
C6 N1 C4 C3 -175.85(19)
C1 N1 C4 C5 179.9(2)
C6 N1 C4 C5 5.5(3)
C2 C3 C4 N1 1.0(2)
C27 C3 C4 N1 -175.2(2)
C2 C3 C4 C5 179.5(2)
C27 C3 C4 C5 3.2(4)
C4 N1 C6 C11 -81.4(3)
C1 N1 C6 C11 105.0(3)
C4 N1 C6 C7 97.6(3)
C1 N1 C6 C7 -76.0(3)
C11 C6 C7 C8 -0.1(4)
N1 C6 C7 C8 -179.1(2)
C6 C7 C8 C9 -0.4(4)
C7 C8 C9 C10 0.9(4)
C7 C8 C9 C12 -179.5(3)
C8 C9 C10 C11 -0.9(4)
C12 C9 C10 C11 179.5(2)
C7 C6 C11 C10 0.1(4)
N1 C6 C11 C10 179.1(2)
C9 C10 C11 C6 0.4(4)
C2 C1 C13 C18 -71.0(3)
N1 C1 C13 C18 108.2(3)
C2 C1 C13 C14 106.7(3)
N1 C1 C13 C14 -74.0(3)
C18 C13 C14 C15 0.7(4)
C1 C13 C14 C15 -177.2(3)
C13 C14 C15 C16 -1.0(5)
C14 C15 C16 C17 0.8(5)
C15 C16 C17 C18 -0.3(5)
C14 C13 C18 C17 -0.1(4)
C1 C13 C18 C17 177.7(3)
C16 C17 C18 C13 -0.1(5)
C22 N2 C19 C20 -1.8(3)
N2 C19 C20 C21 1.7(3)
N2 C19 C20 C2 174.7(2)
C1 C2 C20 C19 -53.2(3)
C3 C2 C20 C19 133.2(3)
C1 C2 C20 C21 118.3(3)
C3 C2 C20 C21 -55.3(3)
C19 C20 C21 C26 176.6(3)
C2 C20 C21 C26 3.5(4)
C19 C20 C21 C22 -1.0(3)
C2 C20 C21 C22 -174.0(2)
C19 N2 C22 C23 -177.0(3)
C19 N2 C22 C21 1.1(3)
C26 C21 C22 N2 -178.0(2)
C20 C21 C22 N2 0.0(3)
C26 C21 C22 C23 0.3(4)
C20 C21 C22 C23 178.2(2)
N2 C22 C23 C24 176.6(3)
C21 C22 C23 C24 -1.3(4)
C22 C23 C24 C25 1.5(5)
C23 C24 C25 C26 -0.8(5)
C24 C25 C26 C21 -0.3(5)
C22 C21 C26 C25 0.5(4)
C20 C21 C26 C25 -176.8(3)
C4 C3 C27 O1 -23.5(3)
C2 C3 C27 O1 161.1(2)
C4 C3 C27 C28 153.8(2)
C2 C3 C27 C28 -21.6(4)
